data_4107420
loop_
_publ_author_name
'Antonio G. DiPasquale'
'James M. Mayer'

_publ_section_title
;
 Hydrogen Peroxide: A Poor Ligand to Gallium Tetraphenylporphyrin
;
_journal_name_full 'Journal of the American Chemical Society'
_journal_page_first 1812
_journal_page_last 1813
_journal_paper_doi 10.1021/ja077598w
_journal_volume 130
_journal_year 2008
_chemical_formula_moiety 'C44 H29 Ga N4 O'
_chemical_formula_sum 'C44 H29 Ga N4 O'
_chemical_formula_weight 699.47
_chemical_name_common (TPP)GaOH
_chemical_name_systematic
;
 (TPP)GaOH
;
_space_group_IT_number 87
_symmetry_cell_setting tetragonal
_symmetry_Int_Tables_number 87
_symmetry_space_group_name_Hall '-I 4'
_symmetry_space_group_name_H-M 'I 4/m'
_atom_sites_solution_hydrogens geom
_atom_sites_solution_primary direct
_atom_sites_solution_secondary difmap
_audit_creation_method SHELXL-97
_cell_angle_alpha 90.000
_cell_angle_beta 90.000
_cell_angle_gamma 90.000
_cell_formula_units_Z 2
_cell_length_a 13.344(5)
_cell_length_b 13.344(5)
_cell_length_c 9.651(4)
_cell_measurement_reflns_used 107
_cell_measurement_temperature 130(2)
_cell_volume 1718.5(12)
_computing_cell_refinement 'HKL Scalepack (Otwinowski & Minor 1997)'
_computing_data_collection KappaCCD
_computing_data_reduction 'HKL Scalepack (Otwinowski & Minor 1997)'
_computing_molecular_graphics 'maXus, Zortep'
_computing_publication_material 'SHELXL-97 (Sheldrick, 1997)'
_computing_structure_refinement 'SHELXL-97 (Sheldrick, 1997)'
_computing_structure_solution SIR97
_diffrn_ambient_temperature 130(2)
_diffrn_measured_fraction_theta_full 0.896
_diffrn_measured_fraction_theta_max 0.919
_diffrn_measurement_device_type 'Nonius KappaCCD'
_diffrn_measurement_method '\f and \w scans'
_diffrn_radiation_monochromator graphite
_diffrn_radiation_source 'fine-focus sealed tube'
_diffrn_radiation_type MoK\a
_diffrn_radiation_wavelength 0.71069
_diffrn_reflns_av_R_equivalents 0.0704
_diffrn_reflns_av_sigmaI/netI 0.0713
_diffrn_reflns_limit_h_max 17
_diffrn_reflns_limit_h_min -17
_diffrn_reflns_limit_k_max 17
_diffrn_reflns_limit_k_min -17
_diffrn_reflns_limit_l_max 12
_diffrn_reflns_limit_l_min -12
_diffrn_reflns_number 1723
_diffrn_reflns_theta_full 25.00
_diffrn_reflns_theta_max 28.27
_diffrn_reflns_theta_min 3.05
_exptl_absorpt_coefficient_mu 0.842
_exptl_absorpt_correction_T_max 0.8564
_exptl_absorpt_correction_T_min 0.8235
_exptl_absorpt_correction_type multi-scan
_exptl_absorpt_process_details HKL-2000
_exptl_crystal_colour 'dark purple'
_exptl_crystal_density_diffrn 1.352
_exptl_crystal_description prism
_exptl_crystal_F_000 720
_exptl_crystal_size_max 0.24
_exptl_crystal_size_mid 0.24
_exptl_crystal_size_min 0.19
_refine_diff_density_max 0.315
_refine_diff_density_min -0.804
_refine_diff_density_rms 0.064
_refine_ls_extinction_method none
_refine_ls_goodness_of_fit_ref 1.134
_refine_ls_hydrogen_treatment riding
_refine_ls_matrix_type full
_refine_ls_number_parameters 74
_refine_ls_number_reflns 1037
_refine_ls_number_restraints 0
_refine_ls_restrained_S_all 1.134
_refine_ls_R_factor_all 0.0854
_refine_ls_R_factor_gt 0.0638
_refine_ls_shift/su_max 0.000
_refine_ls_shift/su_mean 0.000
_refine_ls_structure_factor_coef Fsqd
_refine_ls_weighting_details 'calc w=1/[\s^2^(Fo^2^)+(0.0391P)^2^+2.8727P] where P=(Fo^2^+2Fc^2^)/3'
_refine_ls_weighting_scheme calc
_refine_ls_wR_factor_gt 0.1389
_refine_ls_wR_factor_ref 0.1467
_reflns_number_gt 820
_reflns_number_total 1037
_reflns_threshold_expression >2sigma(I)
_cod_data_source_file ja077598w-file006.cif
_cod_data_source_block import
_cod_original_cell_volume 1718.5(13)
_cod_database_code 4107420

loop_
_symmetry_equiv_pos_as_xyz
'x, y, z'
'-x, -y, z'
'-y, x, z'
'y, -x, z'
'x+1/2, y+1/2, z+1/2'
'-x+1/2, -y+1/2, z+1/2'
'-y+1/2, x+1/2, z+1/2'
'y+1/2, -x+1/2, z+1/2'
'-x, -y, -z'
'x, y, -z'
'y, -x, -z'
'-y, x, -z'
'-x+1/2, -y+1/2, -z+1/2'
'x+1/2, y+1/2, -z+1/2'
'y+1/2, -x+1/2, -z+1/2'
'-y+1/2, x+1/2, -z+1/2'

loop_
_atom_site_label
_atom_site_type_symbol
_atom_site_fract_x
_atom_site_fract_y
_atom_site_fract_z
_atom_site_U_iso_or_equiv
_atom_site_adp_type
_atom_site_occupancy
_atom_site_symmetry_multiplicity
_atom_site_calc_flag
_atom_site_refinement_flags
C1 C 0.1878(3) 0.1301(3) 0.0000 0.0279(8) Uani 1 2 d S
C2 C 0.1342(3) 0.2208(3) 0.0000 0.0284(8) Uani 1 2 d S
C3 C 0.0303(3) 0.2261(3) 0.0000 0.0271(8) Uani 1 2 d S
C4 C -0.0256(3) 0.3188(3) 0.0000 0.0321(9) Uani 1 2 d S
H4 H 0.0017 0.3845 0.0000 0.038 Uiso 1 2 calc SR
C5 C 0.2947(3) 0.1238(3) 0.0000 0.0321(9) Uani 1 2 d S
H5 H 0.3403 0.1785 0.0000 0.039 Uiso 1 2 calc SR
C6 C 0.1915(2) 0.3159(3) 0.0000 0.0278(8) Uani 1 2 d S
C7 C 0.2196(3) 0.3607(2) 0.1223(4) 0.0452(8) Uani 1 1 d .
H7 H 0.2021 0.3307 0.2082 0.054 Uiso 1 1 calc R
C8 C 0.2739(3) 0.4508(2) 0.1207(4) 0.0492(9) Uani 1 1 d .
H8 H 0.2924 0.4814 0.2059 0.059 Uiso 1 1 calc R
C9 C 0.3004(3) 0.4945(3) 0.0000 0.0388(11) Uani 1 2 d S
H9 H 0.3373 0.5554 0.0000 0.047 Uiso 1 2 calc SR
N1 N 0.1464(2) 0.0356(2) 0.0000 0.0266(7) Uani 1 2 d S
O1 O 0.0000 0.0000 0.2328(9) 0.0373(18) Uani 0.50 4 d SP
H1 H 0.0592 0.0040 0.2618 0.056 Uiso 0.13 1 calc PR
Ga1 Ga 0.0000 0.0000 0.04528(15) 0.0297(4) Uani 0.50 4 d SP

loop_
_atom_site_aniso_label
_atom_site_aniso_U_11
_atom_site_aniso_U_22
_atom_site_aniso_U_33
_atom_site_aniso_U_23
_atom_site_aniso_U_13
_atom_site_aniso_U_12
C1 0.0254(16) 0.0234(16) 0.035(2) 0.000 0.000 0.0013(13)
C2 0.0280(17) 0.0232(16) 0.034(2) 0.000 0.000 -0.0025(13)
C3 0.0266(17) 0.0225(16) 0.032(2) 0.000 0.000 -0.0036(13)
C4 0.0313(17) 0.0237(16) 0.041(2) 0.000 0.000 0.0002(13)
C5 0.0247(17) 0.0313(18) 0.040(2) 0.000 0.000 -0.0024(14)
C6 0.0230(16) 0.0230(16) 0.037(2) 0.000 0.000 -0.0011(12)
C7 0.0573(18) 0.0396(15) 0.0388(19) 0.0035(15) -0.0065(16) -0.0166(13)
C8 0.0572(18) 0.0391(15) 0.051(2) -0.0100(16) -0.0096(18) -0.0164(13)
C9 0.0274(18) 0.0240(17) 0.065(3) 0.000 0.000 -0.0036(14)
N1 0.0235(14) 0.0217(13) 0.0345(18) 0.000 0.000 0.0025(10)
O1 0.049(3) 0.049(3) 0.014(4) 0.000 0.000 0.000
Ga1 0.0284(4) 0.0284(4) 0.0322(7) 0.000 0.000 0.000

loop_
_atom_type_symbol
_atom_type_description
_atom_type_scat_dispersion_real
_atom_type_scat_dispersion_imag
_atom_type_scat_source
C C 0.0033 0.0016 'International Tables Vol C Tables 4.2.6.8 and 6.1.1.4'
H H 0.0000 0.0000 'International Tables Vol C Tables 4.2.6.8 and 6.1.1.4'
N N 0.0061 0.0033 'International Tables Vol C Tables 4.2.6.8 and 6.1.1.4'
O O 0.0106 0.0060 'International Tables Vol C Tables 4.2.6.8 and 6.1.1.4'
Ga Ga 0.2307 1.6083 'International Tables Vol C Tables 4.2.6.8 and 6.1.1.4'

loop_
_geom_angle_atom_site_label_1
_geom_angle_atom_site_label_2
_geom_angle_atom_site_label_3
_geom_angle
_geom_angle_site_symmetry_1
_geom_angle_site_symmetry_3
N1 C1 C2 125.8(3) . .
N1 C1 C5 110.4(3) . .
C2 C1 C5 123.9(3) . .
C3 C2 C1 123.5(3) . .
C3 C2 C6 118.2(3) . .
C1 C2 C6 118.4(3) . .
N1 C3 C2 126.6(3) 3 .
N1 C3 C4 109.4(3) 3 .
C2 C3 C4 124.0(3) . .
C5 C4 C3 107.4(3) 3 .
C4 C5 C1 107.1(3) 11 .
C7 C6 C7 118.3(4) . 10
C7 C6 C2 120.85(18) . .
C7 C6 C2 120.85(18) 10 .
C6 C7 C8 120.2(3) . .
C9 C8 C7 121.0(4) . .
C8 C9 C8 119.3(4) 10 .
C1 N1 C3 105.9(3) . 11
C1 N1 Ga1 126.4(2) . 9
C3 N1 Ga1 125.8(2) 11 9
C1 N1 Ga1 126.4(2) . .
C3 N1 Ga1 125.8(2) 11 .
Ga1 N1 Ga1 24.53(9) 9 .
Ga1 Ga1 O1 180.0 9 .
Ga1 Ga1 N1 77.74(4) 9 9
O1 Ga1 N1 102.26(4) . 9
Ga1 Ga1 N1 77.74(4) 9 11
O1 Ga1 N1 102.26(4) . 11
N1 Ga1 N1 87.414(18) 9 11
Ga1 Ga1 N1 77.74(4) 9 3
O1 Ga1 N1 102.26(4) . 3
N1 Ga1 N1 87.414(18) 9 3
N1 Ga1 N1 155.47(9) 11 3
Ga1 Ga1 N1 77.74(4) 9 .
O1 Ga1 N1 102.26(4) . .
N1 Ga1 N1 155.47(9) 9 .
N1 Ga1 N1 87.414(18) 11 .
N1 Ga1 N1 87.414(18) 3 .

loop_
_geom_bond_atom_site_label_1
_geom_bond_atom_site_label_2
_geom_bond_distance
_geom_bond_site_symmetry_2
C1 N1 1.376(5) .
C1 C2 1.407(5) .
C1 C5 1.429(5) .
C2 C3 1.389(5) .
C2 C6 1.481(5) .
C3 N1 1.380(4) 3
C3 C4 1.443(5) .
C4 C5 1.350(5) 3
C5 C4 1.350(5) 11
C6 C7 1.375(4) .
C6 C7 1.375(4) 10
C7 C8 1.404(4) .
C8 C9 1.350(4) .
C9 C8 1.350(4) 10
N1 C3 1.380(4) 11
N1 Ga1 2.057(3) 9
N1 Ga1 2.057(3) .
O1 Ga1 1.810(8) .
Ga1 Ga1 0.874(3) 9
Ga1 N1 2.057(3) 9
Ga1 N1 2.057(3) 11
Ga1 N1 2.057(3) 3

loop_
_geom_torsion_atom_site_label_1
_geom_torsion_atom_site_label_2
_geom_torsion_atom_site_label_3
_geom_torsion_atom_site_label_4
_geom_torsion
_geom_torsion_site_symmetry_1
_geom_torsion_site_symmetry_4
N1 C1 C2 C3 0.0 . .
C5 C1 C2 C3 180.0 . .
N1 C1 C2 C6 180.0 . .
C5 C1 C2 C6 0.0 . .
C1 C2 C3 N1 0.0 . 3
C6 C2 C3 N1 180.0 . 3
C1 C2 C3 C4 180.0 . .
C6 C2 C3 C4 0.0 . .
N1 C3 C4 C5 0.0 3 3
C2 C3 C4 C5 180.0 . 3
N1 C1 C5 C4 0.0 . 11
C2 C1 C5 C4 180.0 . 11
C3 C2 C6 C7 90.6(3) . .
C1 C2 C6 C7 -89.4(3) . .
C3 C2 C6 C7 -90.6(3) . 10
C1 C2 C6 C7 89.4(3) . 10
C7 C6 C7 C8 1.0(6) 10 .
C2 C6 C7 C8 179.9(3) . .
C6 C7 C8 C9 -0.6(5) . .
C7 C8 C9 C8 0.1(7) . 10
C2 C1 N1 C3 180.0 . 11
C5 C1 N1 C3 0.0 . 11
C2 C1 N1 Ga1 15.29(7) . 9
C5 C1 N1 Ga1 -164.71(7) . 9
C2 C1 N1 Ga1 -15.29(7) . .
C5 C1 N1 Ga1 164.71(7) . .
C1 N1 Ga1 Ga1 99.20(8) . 9
C3 N1 Ga1 Ga1 -99.03(8) 11 9
C1 N1 Ga1 O1 -80.80(8) . .
C3 N1 Ga1 O1 80.97(8) 11 .
Ga1 N1 Ga1 O1 180.0 9 .
C1 N1 Ga1 N1 99.20(8) . 9
C3 N1 Ga1 N1 -99.03(8) 11 9
Ga1 N1 Ga1 N1 0.0 9 9
C1 N1 Ga1 N1 177.21(7) . 11
C3 N1 Ga1 N1 -21.02(11) 11 11
Ga1 N1 Ga1 N1 78.01(4) 9 11
C1 N1 Ga1 N1 21.20(11) . 3
C3 N1 Ga1 N1 -177.03(7) 11 3
Ga1 N1 Ga1 N1 -78.01(4) 9 3
